data_4129472
loop_
_publ_author_name
'Arjona-Esteban, Alhama'
'Krumrain, Julian'
'Liess, Andreas'
'Stolte, Matthias'
'Huang, Lizhen'
'Schmidt, David'
'Stepanenko, Vladimir'
'Gs\"anger, Marcel'
'Hertel, Dirk'
'Meerholz, Klaus'
'W\"urthner, Frank'

_publ_section_title
;
 Influence of Solid-State Packing of Dipolar Merocyanine Dyes on
 Transistor and Solar Cell Performances.
;
_journal_issue 42
_journal_name_full 'Journal of the American Chemical Society'
_journal_page_first 13524
_journal_page_last 13534
_journal_paper_doi 10.1021/jacs.5b06722
_journal_volume 137
_journal_year 2015
_chemical_formula_moiety 'C25 H19 N3 O Se'
_chemical_formula_sum 'C25 H19 N3 O Se'
_chemical_formula_weight 456.39
_space_group_crystal_system monoclinic
_space_group_IT_number 14
_space_group_name_Hall '-P 2ybc'
_space_group_name_H-M_alt 'P 1 21/c 1'
_atom_sites_solution_hydrogens geom
_atom_sites_solution_primary direct_SHELXS
_audit_creation_method SHELXL-2013
_cell_angle_alpha 90
_cell_angle_beta 96.5210(10)
_cell_angle_gamma 90
_cell_formula_units_Z 4
_cell_length_a 18.1452(8)
_cell_length_b 4.7127(2)
_cell_length_c 24.4115(11)
_cell_measurement_reflns_used 9994
_cell_measurement_temperature 200(2)
_cell_measurement_theta_max 74.52
_cell_measurement_theta_min 2.45
_cell_volume 2073.99(16)
_computing_cell_refinement 'SAINT V8.30C'
_computing_data_collection 'SAINT V8.30C'
_computing_data_reduction 'SAINT V8.30C'
_computing_publication_material Bruker-SHELXTL
_computing_structure_refinement 'SHELXL-2013 (Sheldrick, 2013)'
_computing_structure_solution SHELXS
_diffrn_ambient_temperature 200(2)
_diffrn_measured_fraction_theta_full 1.000
_diffrn_measured_fraction_theta_max 0.996
_diffrn_measurement_device_type Bruker_D8Quest_Kappa_Photon100
_diffrn_measurement_method omega_and_phi_scans
_diffrn_radiation_type CuK\a
_diffrn_radiation_wavelength 1.54178
_diffrn_reflns_av_R_equivalents 0.0233
_diffrn_reflns_av_unetI/netI 0.0123
_diffrn_reflns_Laue_measured_fraction_full 1.000
_diffrn_reflns_Laue_measured_fraction_max 0.996
_diffrn_reflns_limit_h_max 22
_diffrn_reflns_limit_h_min -22
_diffrn_reflns_limit_k_max 5
_diffrn_reflns_limit_k_min -5
_diffrn_reflns_limit_l_max 30
_diffrn_reflns_limit_l_min -30
_diffrn_reflns_number 34791
_diffrn_reflns_point_group_measured_fraction_full 1.000
_diffrn_reflns_point_group_measured_fraction_max 0.996
_diffrn_reflns_theta_full 67.679
_diffrn_reflns_theta_max 74.567
_diffrn_reflns_theta_min 2.451
_diffrn_source 'Cu-Microsource ImuSCu'
_exptl_absorpt_coefficient_mu 2.620
_exptl_absorpt_correction_T_max 1.0000
_exptl_absorpt_correction_T_min 0.7617
_exptl_absorpt_correction_type multi-scan
_exptl_absorpt_process_details Bruker-SADABS
_exptl_crystal_colour red
_exptl_crystal_density_diffrn 1.462
_exptl_crystal_description needle
_exptl_crystal_F_000 928
_exptl_crystal_size_max 0.439
_exptl_crystal_size_mid 0.126
_exptl_crystal_size_min 0.100
_refine_diff_density_max 0.233
_refine_diff_density_min -0.367
_refine_diff_density_rms 0.060
_refine_ls_extinction_method none
_refine_ls_goodness_of_fit_ref 1.066
_refine_ls_hydrogen_treatment constr
_refine_ls_matrix_type full
_refine_ls_number_parameters 272
_refine_ls_number_reflns 4218
_refine_ls_number_restraints 0
_refine_ls_restrained_S_all 1.066
_refine_ls_R_factor_all 0.0241
_refine_ls_R_factor_gt 0.0237
_refine_ls_shift/su_max 0.002
_refine_ls_shift/su_mean 0.000
_refine_ls_structure_factor_coef Fsqd
_refine_ls_weighting_details 'w=1/[\s^2^(Fo^2^)+(0.0379P)^2^+0.7529P] where P=(Fo^2^+2Fc^2^)/3'
_refine_ls_weighting_scheme calc
_refine_ls_wR_factor_gt 0.0649
_refine_ls_wR_factor_ref 0.0653
_reflns_Friedel_coverage 0.000
_reflns_number_gt 4110
_reflns_number_total 4218
_reflns_threshold_expression 'I > 2\s(I)'
_cod_data_source_file ja5b06722_si_004.cif
_cod_data_source_block AAE31b_
_cod_original_sg_symbol_H-M 'P 21/c'
_cod_database_code 4129472
_shelx_space_group_comment
;
The symmetry employed for this shelxl refinement is uniquely defined
by the following loop, which should always be used as a source of
symmetry information in preference to the above space-group names.
They are only intended as comments.
;
_shelxl_version_number 2013-4

loop_
_space_group_symop_operation_xyz
'x, y, z'
'-x, y+1/2, -z+1/2'
'-x, -y, -z'
'x, -y-1/2, z-1/2'

loop_
_atom_site_label
_atom_site_type_symbol
_atom_site_fract_x
_atom_site_fract_y
_atom_site_fract_z
_atom_site_U_iso_or_equiv
_atom_site_adp_type
_atom_site_occupancy
_atom_site_site_symmetry_order
_atom_site_calc_flag
_atom_site_refinement_flags_posn
_atom_site_refinement_flags_adp
C1 C 0.27812(7) 0.1508(3) 0.52077(5) 0.0284(3) Uani 1 1 d . .
C2 C 0.34842(7) 0.0582(3) 0.50236(5) 0.0307(3) Uani 1 1 d . .
C3 C 0.38211(8) -0.1459(3) 0.54433(6) 0.0318(3) Uani 1 1 d . .
C4 C 0.44919(9) -0.2866(4) 0.54597(7) 0.0406(3) Uani 1 1 d . .
H4 H 0.4812 -0.2568 0.5183 0.049 Uiso 1 1 calc R U
C5 C 0.46834(9) -0.4729(4) 0.58937(7) 0.0475(4) Uani 1 1 d . .
H5 H 0.5139 -0.5736 0.5915 0.057 Uiso 1 1 calc R U
C6 C 0.42127(10) -0.5122(4) 0.62949(7) 0.0497(4) Uani 1 1 d . .
H6 H 0.4351 -0.6410 0.6588 0.060 Uiso 1 1 calc R U
C7 C 0.35415(9) -0.3680(4) 0.62805(6) 0.0426(3) Uani 1 1 d . .
H7 H 0.3225 -0.3966 0.6560 0.051 Uiso 1 1 calc R U
C8 C 0.33440(8) -0.1815(3) 0.58487(6) 0.0316(3) Uani 1 1 d . .
C9 C 0.26800(7) 0.0024(3) 0.57058(5) 0.0299(3) Uani 1 1 d . .
C10 C 0.20804(8) 0.0144(3) 0.60107(6) 0.0354(3) Uani 1 1 d . .
C11 C 0.14435(9) 0.1883(4) 0.58625(7) 0.0409(4) Uani 1 1 d . .
C12 C 0.20353(9) -0.1465(4) 0.65008(7) 0.0462(4) Uani 1 1 d . .
C13 C 0.23042(7) 0.3482(3) 0.49236(6) 0.0296(3) Uani 1 1 d . .
H13 H 0.1874 0.3990 0.5090 0.035 Uiso 1 1 calc R U
C14 C 0.23928(7) 0.4763(3) 0.44293(5) 0.0301(3) Uani 1 1 d . .
H14 H 0.2823 0.4360 0.4254 0.036 Uiso 1 1 calc R U
C15 C 0.18605(7) 0.6656(3) 0.41780(5) 0.0278(3) Uani 1 1 d . .
C16 C 0.07911(7) 1.0136(3) 0.38775(5) 0.0302(3) Uani 1 1 d . .
C17 C 0.02031(8) 1.2018(3) 0.37705(7) 0.0357(3) Uani 1 1 d . .
H17 H -0.0137 1.2319 0.4033 0.043 Uiso 1 1 calc R U
C18 C 0.01264(8) 1.3438(3) 0.32727(7) 0.0398(3) Uani 1 1 d . .
H18 H -0.0270 1.4743 0.3192 0.048 Uiso 1 1 calc R U
C19 C 0.06236(9) 1.2983(3) 0.28869(7) 0.0376(3) Uani 1 1 d . .
H19 H 0.0561 1.3987 0.2547 0.045 Uiso 1 1 calc R U
C20 C 0.12090(8) 1.1091(3) 0.29886(6) 0.0335(3) Uani 1 1 d . .
H20 H 0.1542 1.0766 0.2722 0.040 Uiso 1 1 calc R U
C21 C 0.12933(7) 0.9684(3) 0.34931(5) 0.0285(3) Uani 1 1 d . .
C22 C 0.23971(8) 0.6830(3) 0.32933(6) 0.0301(3) Uani 1 1 d . .
H22A H 0.2139 0.6694 0.2915 0.036 Uiso 1 1 calc R U
H22B H 0.2578 0.4909 0.3404 0.036 Uiso 1 1 calc R U
C23 C 0.30589(8) 0.8793(3) 0.32873(6) 0.0360(3) Uani 1 1 d . .
H23A H 0.3273 0.9193 0.3671 0.043 Uiso 1 1 calc R U
H23B H 0.2895 1.0615 0.3112 0.043 Uiso 1 1 calc R U
C24 C 0.36495(9) 0.7457(4) 0.29713(7) 0.0388(3) Uani 1 1 d . .
H24A H 0.3859 0.5776 0.3177 0.047 Uiso 1 1 calc R U
H24B H 0.3414 0.6799 0.2608 0.047 Uiso 1 1 calc R U
C25 C 0.42721(9) 0.9486(4) 0.28846(8) 0.0523(4) Uani 1 1 d . .
H25A H 0.4071 1.1121 0.2669 0.078 Uiso 1 1 calc R U
H25B H 0.4638 0.8514 0.2686 0.078 Uiso 1 1 calc R U
H25C H 0.4510 1.0136 0.3243 0.078 Uiso 1 1 calc R U
N1 N 0.18598(6) 0.7746(2) 0.36674(5) 0.0279(2) Uani 1 1 d . .
N2 N 0.09262(9) 0.3241(4) 0.57500(7) 0.0587(4) Uani 1 1 d . .
N3 N 0.19736(10) -0.2725(5) 0.68977(7) 0.0685(5) Uani 1 1 d . .
O1 O 0.37532(6) 0.1288(3) 0.46042(4) 0.0409(2) Uani 1 1 d . .
Se1 Se 0.10433(2) 0.79686(3) 0.45175(2) 0.03145(7) Uani 1 1 d . .

loop_
_atom_site_aniso_label
_atom_site_aniso_U_11
_atom_site_aniso_U_22
_atom_site_aniso_U_33
_atom_site_aniso_U_23
_atom_site_aniso_U_13
_atom_site_aniso_U_12
C1 0.0265(6) 0.0327(7) 0.0262(6) -0.0023(5) 0.0038(5) -0.0005(5)
C2 0.0271(6) 0.0353(7) 0.0297(6) -0.0022(5) 0.0035(5) 0.0005(5)
C3 0.0288(6) 0.0343(7) 0.0317(7) -0.0029(5) 0.0005(5) 0.0007(6)
C4 0.0328(7) 0.0452(9) 0.0432(8) -0.0028(7) 0.0022(6) 0.0073(6)
C5 0.0404(8) 0.0506(10) 0.0489(9) -0.0025(8) -0.0063(7) 0.0150(7)
C6 0.0564(10) 0.0503(10) 0.0393(8) 0.0060(7) -0.0087(7) 0.0121(8)
C7 0.0479(9) 0.0475(9) 0.0314(7) 0.0038(7) 0.0005(6) 0.0036(7)
C8 0.0310(7) 0.0341(7) 0.0287(6) -0.0030(5) -0.0007(5) -0.0002(5)
C9 0.0293(6) 0.0338(7) 0.0263(6) -0.0039(5) 0.0019(5) -0.0019(5)
C10 0.0342(7) 0.0451(8) 0.0278(6) -0.0020(6) 0.0070(5) -0.0013(6)
C11 0.0387(8) 0.0508(10) 0.0365(8) -0.0028(7) 0.0182(6) 0.0006(7)
C12 0.0384(8) 0.0688(11) 0.0322(8) 0.0019(8) 0.0073(6) -0.0044(8)
C13 0.0255(6) 0.0330(7) 0.0305(6) -0.0039(5) 0.0046(5) 0.0001(5)
C14 0.0261(6) 0.0340(7) 0.0307(6) -0.0017(5) 0.0056(5) 0.0019(5)
C15 0.0266(6) 0.0292(7) 0.0282(6) -0.0036(5) 0.0052(5) -0.0010(5)
C16 0.0288(6) 0.0293(7) 0.0320(6) -0.0050(5) 0.0016(5) -0.0005(5)
C17 0.0285(7) 0.0354(8) 0.0431(8) -0.0068(6) 0.0032(6) 0.0030(5)
C18 0.0337(7) 0.0335(8) 0.0500(9) -0.0035(6) -0.0042(6) 0.0067(6)
C19 0.0402(8) 0.0333(8) 0.0370(8) 0.0004(6) -0.0056(6) 0.0015(6)
C20 0.0356(7) 0.0325(7) 0.0317(6) -0.0033(6) 0.0011(5) 0.0002(6)
C21 0.0279(6) 0.0261(6) 0.0309(6) -0.0047(5) 0.0006(5) 0.0013(5)
C22 0.0343(7) 0.0292(7) 0.0279(6) -0.0028(5) 0.0085(5) 0.0054(5)
C23 0.0348(7) 0.0340(7) 0.0407(7) -0.0061(6) 0.0113(6) 0.0026(6)
C24 0.0346(8) 0.0415(8) 0.0418(8) -0.0021(6) 0.0109(6) 0.0095(6)
C25 0.0400(8) 0.0538(10) 0.0665(11) 0.0022(9) 0.0207(8) 0.0068(8)
N1 0.0282(5) 0.0283(6) 0.0278(5) -0.0023(4) 0.0055(4) 0.0030(4)
N2 0.0464(8) 0.0724(11) 0.0620(10) 0.0054(8) 0.0261(7) 0.0180(8)
N3 0.0577(10) 0.1109(16) 0.0386(8) 0.0200(9) 0.0126(7) -0.0070(10)
O1 0.0329(5) 0.0568(7) 0.0351(5) 0.0077(5) 0.0121(4) 0.0071(5)
Se1 0.02783(9) 0.03726(11) 0.03020(9) -0.00198(5) 0.00734(6) 0.00378(5)

loop_
_atom_type_symbol
_atom_type_description
_atom_type_scat_dispersion_real
_atom_type_scat_dispersion_imag
_atom_type_scat_source
C C 0.0181 0.0091 'International Tables Vol C Tables 4.2.6.8 and 6.1.1.4'
H H 0.0000 0.0000 'International Tables Vol C Tables 4.2.6.8 and 6.1.1.4'
N N 0.0311 0.0180 'International Tables Vol C Tables 4.2.6.8 and 6.1.1.4'
O O 0.0492 0.0322 'International Tables Vol C Tables 4.2.6.8 and 6.1.1.4'
Se Se -0.7943 1.1372 'International Tables Vol C Tables 4.2.6.8 and 6.1.1.4'

loop_
_geom_angle_atom_site_label_1
_geom_angle_atom_site_label_2
_geom_angle_atom_site_label_3
_geom_angle
C13 C1 C9 127.84(12)
C13 C1 C2 123.82(12)
C9 C1 C2 108.33(12)
O1 C2 C1 128.04(13)
O1 C2 C3 125.37(12)
C1 C2 C3 106.59(11)
C4 C3 C8 122.42(14)
C4 C3 C2 128.50(14)
C8 C3 C2 109.08(12)
C3 C4 C5 117.92(15)
C3 C4 H4 121.0
C5 C4 H4 121.0
C6 C5 C4 120.24(15)
C6 C5 H5 119.9
C4 C5 H5 119.9
C5 C6 C7 121.71(15)
C5 C6 H6 119.1
C7 C6 H6 119.1
C8 C7 C6 118.57(15)
C8 C7 H7 120.7
C6 C7 H7 120.7
C7 C8 C3 119.14(14)
C7 C8 C9 132.61(14)
C3 C8 C9 108.25(12)
C10 C9 C1 128.27(13)
C10 C9 C8 124.02(13)
C1 C9 C8 107.70(12)
C9 C10 C12 123.47(14)
C9 C10 C11 123.24(13)
C12 C10 C11 113.28(13)
N2 C11 C10 178.65(19)
N3 C12 C10 177.5(2)
C14 C13 C1 126.82(13)
C14 C13 H13 116.6
C1 C13 H13 116.6
C13 C14 C15 121.28(12)
C13 C14 H14 119.4
C15 C14 H14 119.4
N1 C15 C14 125.07(12)
N1 C15 Se1 111.32(9)
C14 C15 Se1 123.60(10)
C17 C16 C21 121.12(13)
C17 C16 Se1 127.77(11)
C21 C16 Se1 111.10(10)
C18 C17 C16 118.26(14)
C18 C17 H17 120.9
C16 C17 H17 120.9
C17 C18 C19 120.81(14)
C17 C18 H18 119.6
C19 C18 H18 119.6
C20 C19 C18 121.30(14)
C20 C19 H19 119.3
C18 C19 H19 119.3
C19 C20 C21 118.00(14)
C19 C20 H20 121.0
C21 C20 H20 121.0
C20 C21 C16 120.50(12)
C20 C21 N1 125.53(12)
C16 C21 N1 113.97(12)
N1 C22 C23 114.02(11)
N1 C22 H22A 108.7
C23 C22 H22A 108.7
N1 C22 H22B 108.7
C23 C22 H22B 108.7
H22A C22 H22B 107.6
C22 C23 C24 110.81(12)
C22 C23 H23A 109.5
C24 C23 H23A 109.5
C22 C23 H23B 109.5
C24 C23 H23B 109.5
H23A C23 H23B 108.1
C25 C24 C23 112.84(14)
C25 C24 H24A 109.0
C23 C24 H24A 109.0
C25 C24 H24B 109.0
C23 C24 H24B 109.0
H24A C24 H24B 107.8
C24 C25 H25A 109.5
C24 C25 H25B 109.5
H25A C25 H25B 109.5
C24 C25 H25C 109.5
H25A C25 H25C 109.5
H25B C25 H25C 109.5
C15 N1 C21 116.87(11)
C15 N1 C22 122.00(11)
C21 N1 C22 121.03(11)
C16 Se1 C15 86.68(6)

loop_
_geom_bond_atom_site_label_1
_geom_bond_atom_site_label_2
_geom_bond_distance
C1 C13 1.400(2)
C1 C9 1.4326(19)
C1 C2 1.4663(18)
C2 O1 1.2292(17)
C2 C3 1.485(2)
C3 C4 1.383(2)
C3 C8 1.397(2)
C4 C5 1.389(2)
C4 H4 0.9500
C5 C6 1.383(3)
C5 H5 0.9500
C6 C7 1.392(2)
C6 H6 0.9500
C7 C8 1.388(2)
C7 H7 0.9500
C8 C9 1.4929(19)
C9 C10 1.3875(19)
C10 C12 1.427(2)
C10 C11 1.430(2)
C11 N2 1.143(2)
C12 N3 1.152(2)
C13 C14 1.3749(19)
C13 H13 0.9500
C14 C15 1.4037(19)
C14 H14 0.9500
C15 N1 1.3479(18)
C15 Se1 1.8834(13)
C16 C17 1.389(2)
C16 C21 1.3966(19)
C16 Se1 1.8791(14)
C17 C18 1.381(2)
C17 H17 0.9500
C18 C19 1.393(2)
C18 H18 0.9500
C19 C20 1.387(2)
C19 H19 0.9500
C20 C21 1.3915(19)
C20 H20 0.9500
C21 N1 1.4044(17)
C22 N1 1.4744(17)
C22 C23 1.517(2)
C22 H22A 0.9900
C22 H22B 0.9900
C23 C24 1.5257(19)
C23 H23A 0.9900
C23 H23B 0.9900
C24 C25 1.513(2)
C24 H24A 0.9900
C24 H24B 0.9900
C25 H25A 0.9800
C25 H25B 0.9800
C25 H25C 0.9800

loop_
_geom_torsion_atom_site_label_1
_geom_torsion_atom_site_label_2
_geom_torsion_atom_site_label_3
_geom_torsion_atom_site_label_4
_geom_torsion
C13 C1 C2 O1 -1.8(2)
C9 C1 C2 O1 177.23(15)
C13 C1 C2 C3 178.95(13)
C9 C1 C2 C3 -2.03(15)
O1 C2 C3 C4 2.2(3)
C1 C2 C3 C4 -178.48(15)
O1 C2 C3 C8 -177.69(14)
C1 C2 C3 C8 1.60(16)
C8 C3 C4 C5 1.1(2)
C2 C3 C4 C5 -178.85(15)
C3 C4 C5 C6 -0.4(3)
C4 C5 C6 C7 -0.3(3)
C5 C6 C7 C8 0.3(3)
C6 C7 C8 C3 0.3(2)
C6 C7 C8 C9 179.61(16)
C4 C3 C8 C7 -1.0(2)
C2 C3 C8 C7 178.89(14)
C4 C3 C8 C9 179.51(14)
C2 C3 C8 C9 -0.56(16)
C13 C1 C9 C10 1.9(2)
C2 C1 C9 C10 -177.04(14)
C13 C1 C9 C8 -179.32(13)
C2 C1 C9 C8 1.71(15)
C7 C8 C9 C10 -1.2(3)
C3 C8 C9 C10 178.10(14)
C7 C8 C9 C1 179.94(16)
C3 C8 C9 C1 -0.72(15)
C1 C9 C10 C12 179.24(15)
C8 C9 C10 C12 0.7(2)
C1 C9 C10 C11 -0.4(2)
C8 C9 C10 C11 -178.93(14)
C9 C1 C13 C14 -176.06(14)
C2 C1 C13 C14 2.8(2)
C1 C13 C14 C15 178.11(13)
C13 C14 C15 N1 -171.94(13)
C13 C14 C15 Se1 7.45(19)
C21 C16 C17 C18 0.0(2)
Se1 C16 C17 C18 178.87(11)
C16 C17 C18 C19 0.4(2)
C17 C18 C19 C20 0.1(2)
C18 C19 C20 C21 -1.0(2)
C19 C20 C21 C16 1.3(2)
C19 C20 C21 N1 -178.80(13)
C17 C16 C21 C20 -0.9(2)
Se1 C16 C21 C20 -179.90(10)
C17 C16 C21 N1 179.24(12)
Se1 C16 C21 N1 0.20(15)
N1 C22 C23 C24 170.23(12)
C22 C23 C24 C25 171.98(14)
C14 C15 N1 C21 -177.97(13)
Se1 C15 N1 C21 2.58(15)
C14 C15 N1 C22 5.8(2)
Se1 C15 N1 C22 -173.69(10)
C20 C21 N1 C15 178.23(13)
C16 C21 N1 C15 -1.87(17)
C20 C21 N1 C22 -5.5(2)
C16 C21 N1 C22 174.44(12)
C23 C22 N1 C15 -98.01(15)
C23 C22 N1 C21 85.86(16)
C17 C16 Se1 C15 -178.01(13)
C21 C16 Se1 C15 0.95(10)
N1 C15 Se1 C16 -1.94(10)
C14 C15 Se1 C16 178.60(12)
